data_2017103
loop_
_publ_author_name
'Sridhar, Balasubramanian'
'Ravikumar, Krishnan'
'Varghese, Babu'

_publ_section_title
;
 Supramolecular hydrogen-bonded networks in adeninediium hemioxalate
 chloride and adeninium semioxalate hemi(oxalic acid) monohydrate
;
_journal_coeditor_code LN3126
_journal_issue 5
_journal_name_full 'Acta Crystallographica Section C'
_journal_page_first o202
_journal_page_last o206
_journal_paper_doi 10.1107/S0108270109011780
_journal_volume 65
_journal_year 2009
_chemical_formula_iupac '2C5 H7 N5 2+ , C2 O4 2- , 2Cl -'
_chemical_formula_moiety '2(C5 H7 N5 2+), C2 O4 2-, 2(Cl -)'
_chemical_formula_sum 'C12 H14 Cl2 N10 O4'
_chemical_formula_weight 433.24
_chemical_name_common 'adeninium hemioxalate chloride'
_chemical_name_systematic
;
adeninium hemioxalate chloride
;
_space_group_IT_number 14
_symmetry_cell_setting monoclinic
_symmetry_space_group_name_Hall '-P 2ybc'
_symmetry_space_group_name_H-M 'P 1 21/c 1'
_atom_sites_solution_hydrogens geom
_atom_sites_solution_primary direct
_atom_sites_solution_secondary difmap
_audit_creation_method SHELXL97
_cell_angle_alpha 90.00
_cell_angle_beta 96.558(2)
_cell_angle_gamma 90.00
_cell_formula_units_Z 2
_cell_length_a 4.3758(4)
_cell_length_b 17.1354(15)
_cell_length_c 11.1188(10)
_cell_measurement_reflns_used 6694
_cell_measurement_temperature 294(2)
_cell_measurement_theta_max 27.98
_cell_measurement_theta_min 2.19
_cell_volume 828.24(13)
_computing_cell_refinement 'SAINT (Bruker, 2001)'
_computing_data_collection 'SMART (Bruker, 2001)'
_computing_data_reduction 'SAINT (Bruker, 2001)'
_computing_molecular_graphics 'DIAMOND (Brandenburg & Putz, 2005)'
_computing_publication_material 'SHELXL97 (Sheldrick, 2008)'
_computing_structure_refinement 'SHELXL97 (Sheldrick, 2008)'
_computing_structure_solution 'SHELXS97 (Sheldrick, 2008)'
_diffrn_ambient_temperature 294(2)
_diffrn_measured_fraction_theta_full 0.999
_diffrn_measured_fraction_theta_max 0.999
_diffrn_measurement_device 'Bruker SMART APEX CCD area-detector'
_diffrn_measurement_device_type 'Bruker SMART APEX CCD area-detector'
_diffrn_measurement_method \w
_diffrn_radiation_monochromator graphite
_diffrn_radiation_source 'fine-focus sealed tube'
_diffrn_radiation_type MoK\a
_diffrn_radiation_wavelength 0.71073
_diffrn_reflns_av_R_equivalents 0.0269
_diffrn_reflns_av_sigmaI/netI 0.0210
_diffrn_reflns_limit_h_max 5
_diffrn_reflns_limit_h_min -5
_diffrn_reflns_limit_k_max 20
_diffrn_reflns_limit_k_min -20
_diffrn_reflns_limit_l_max 13
_diffrn_reflns_limit_l_min -13
_diffrn_reflns_number 7683
_diffrn_reflns_theta_full 24.99
_diffrn_reflns_theta_max 24.99
_diffrn_reflns_theta_min 2.19
_diffrn_standards_number 0
_exptl_absorpt_coefficient_mu 0.442
_exptl_absorpt_correction_type none
_exptl_crystal_colour colourless
_exptl_crystal_density_diffrn 1.737
_exptl_crystal_density_method 'not measured'
_exptl_crystal_description block
_exptl_crystal_F_000 444
_exptl_crystal_size_max 0.21
_exptl_crystal_size_mid 0.18
_exptl_crystal_size_min 0.13
_refine_diff_density_max 0.302
_refine_diff_density_min -0.222
_refine_ls_extinction_coef 0.009(2)
_refine_ls_extinction_expression Fc^*^=kFc[1+0.001xFc^2^\l^3^/sin(2\q)]^-1/4^
_refine_ls_extinction_method 'SHELXL97 (Sheldrick, 2008)'
_refine_ls_goodness_of_fit_ref 1.087
_refine_ls_hydrogen_treatment mixed
_refine_ls_matrix_type full
_refine_ls_number_parameters 148
_refine_ls_number_reflns 1455
_refine_ls_number_restraints 0
_refine_ls_restrained_S_all 1.087
_refine_ls_R_factor_all 0.0312
_refine_ls_R_factor_gt 0.0306
_refine_ls_shift/su_max 0.001
_refine_ls_shift/su_mean 0.000
_refine_ls_structure_factor_coef Fsqd
_refine_ls_weighting_details 'calc w = 1/[\s^2^(Fo^2^)+(0.0573P)^2^+0.2435P] where P=(Fo^2^+2Fc^2^)/3'
_refine_ls_weighting_scheme calc
_refine_ls_wR_factor_gt 0.0898
_refine_ls_wR_factor_ref 0.0904
_reflns_number_gt 1411
_reflns_number_total 1455
_reflns_threshold_expression I>2\s(I)
_cod_data_source_file ln3126.cif
_cod_data_source_block I
_cod_depositor_comments
;

2019-10-08
Z value and formula fixed to values more according to usual
chemical conventions.                 miguel
;
_cod_original_formula_sum 'C6 H7 Cl N5 O2'
_cod_original_formula_weight 216.62
_cod_original_formula_moiety 'C5 H7 N5 2+ , 0.5C2 O4 2- , Cl -'
_cod_original_formula_iupac 'C5 H7 N5 2+ , 0.5C2 O4 2- , Cl -'
_cod_original_formula_units_Z 4
_cod_original_sg_symbol_H-M 'P 21/c'
_cod_database_code 2017103
_cod_database_fobs_code 2017103

loop_
_symmetry_equiv_pos_as_xyz
'x, y, z'
'-x, y+1/2, -z+1/2'
'-x, -y, -z'
'x, -y-1/2, z-1/2'

loop_
_atom_site_type_symbol
_atom_site_label
_atom_site_fract_x
_atom_site_fract_y
_atom_site_fract_z
_atom_site_U_iso_or_equiv
_atom_site_adp_type
_atom_site_calc_flag
_atom_site_refinement_flags
_atom_site_occupancy
_atom_site_disorder_assembly
_atom_site_disorder_group
C C2 0.4418(4) 0.30240(9) 0.74561(15) 0.0351(4) Uani d . 1 . .
H H2 0.3835 0.3498 0.7768 0.042 Uiso calc R 1 . .
C C4 0.4437(3) 0.17406(8) 0.74188(13) 0.0275(3) Uani d . 1 . .
C C5 0.6286(3) 0.17070(8) 0.64958(13) 0.0265(3) Uani d . 1 . .
C C6 0.7299(3) 0.24110(8) 0.60101(13) 0.0265(3) Uani d . 1 . .
C C8 0.5215(4) 0.05172(9) 0.70087(14) 0.0333(4) Uani d . 1 . .
H H8 0.5142 -0.0025 0.7031 0.040 Uiso calc R 1 . .
N N1 0.6247(3) 0.30542(7) 0.65462(12) 0.0317(3) Uani d . 1 . .
H H1N 0.687(5) 0.3551(13) 0.627(2) 0.052(6) Uiso d . 1 . .
N N3 0.3406(3) 0.23914(8) 0.79321(13) 0.0338(3) Uani d . 1 . .
N N7 0.6744(3) 0.09282(7) 0.62691(13) 0.0296(3) Uani d . 1 . .
H H7N 0.766(4) 0.0761(11) 0.5728(18) 0.036(5) Uiso d . 1 . .
N N9 0.3795(3) 0.09876(7) 0.77165(13) 0.0311(3) Uani d . 1 . .
H H9N 0.278(5) 0.0857(11) 0.8292(19) 0.043(5) Uiso d . 1 . .
N N10 0.9099(3) 0.24850(8) 0.51496(12) 0.0330(3) Uani d . 1 . .
H H10B 0.956(4) 0.2985(12) 0.4859(18) 0.041(5) Uiso d . 1 . .
H H10A 0.972(5) 0.2036(13) 0.4768(19) 0.047(5) Uiso d . 1 . .
C C11 0.9450(4) 0.45822(8) 0.51377(13) 0.0308(4) Uani d . 1 . .
O O1 0.7837(3) 0.45117(6) 0.59863(11) 0.0451(4) Uani d . 1 . .
O O2 1.0250(3) 0.40387(6) 0.44905(12) 0.0416(3) Uani d . 1 . .
Cl Cl1 1.02908(10) 0.08391(2) 0.40756(4) 0.0401(2) Uani d . 1 . .

loop_
_atom_site_aniso_label
_atom_site_aniso_U_11
_atom_site_aniso_U_22
_atom_site_aniso_U_33
_atom_site_aniso_U_12
_atom_site_aniso_U_13
_atom_site_aniso_U_23
C2 0.0436(9) 0.0248(8) 0.0399(9) 0.0000(6) 0.0180(7) -0.0047(6)
C4 0.0314(7) 0.0242(8) 0.0284(7) -0.0019(5) 0.0092(6) 0.0005(6)
C5 0.0314(7) 0.0209(7) 0.0284(7) -0.0005(5) 0.0086(6) -0.0009(5)
C6 0.0303(7) 0.0224(7) 0.0277(7) -0.0016(5) 0.0073(6) 0.0000(5)
C8 0.0409(9) 0.0215(8) 0.0394(8) -0.0013(6) 0.0133(7) 0.0007(6)
N1 0.0402(7) 0.0207(7) 0.0369(7) -0.0022(5) 0.0156(6) -0.0008(5)
N3 0.0415(8) 0.0257(7) 0.0372(7) -0.0009(5) 0.0172(6) -0.0035(5)
N7 0.0372(7) 0.0226(7) 0.0317(7) -0.0003(5) 0.0158(6) -0.0014(5)
N9 0.0385(7) 0.0240(7) 0.0338(7) -0.0023(5) 0.0166(6) 0.0029(5)
N10 0.0437(8) 0.0243(7) 0.0342(7) -0.0026(5) 0.0179(6) 0.0010(5)
C11 0.0421(9) 0.0232(8) 0.0294(8) -0.0003(6) 0.0138(6) 0.0006(6)
O1 0.0731(9) 0.0247(6) 0.0445(7) -0.0048(5) 0.0373(6) -0.0002(5)
O2 0.0626(8) 0.0215(6) 0.0467(7) -0.0039(5) 0.0325(6) -0.0046(5)
Cl1 0.0544(3) 0.0273(3) 0.0438(3) -0.00033(15) 0.0274(2) 0.00009(15)

loop_
_atom_type_symbol
_atom_type_description
_atom_type_scat_dispersion_real
_atom_type_scat_dispersion_imag
_atom_type_scat_source
C C 0.0033 0.0016 'International Tables Vol C Tables 4.2.6.8 and 6.1.1.4'
H H 0.0000 0.0000 'International Tables Vol C Tables 4.2.6.8 and 6.1.1.4'
N N 0.0061 0.0033 'International Tables Vol C Tables 4.2.6.8 and 6.1.1.4'
O O 0.0106 0.0060 'International Tables Vol C Tables 4.2.6.8 and 6.1.1.4'
Cl Cl 0.1484 0.1585 'International Tables Vol C Tables 4.2.6.8 and 6.1.1.4'

loop_
_geom_angle_atom_site_label_1
_geom_angle_atom_site_label_2
_geom_angle_atom_site_label_3
_geom_angle_site_symmetry_1
_geom_angle_site_symmetry_3
_geom_angle
_geom_angle_publ_flag
N3 C2 N1 . . 126.05(14) ?
N3 C2 H2 . . 117.0 ?
N1 C2 H2 . . 117.0 ?
N3 C4 N9 . . 125.96(13) ?
N3 C4 C5 . . 126.90(13) ?
N9 C4 C5 . . 107.14(13) ?
N7 C5 C4 . . 106.67(12) ?
N7 C5 C6 . . 134.31(13) ?
C4 C5 C6 . . 119.02(13) ?
N10 C6 N1 . . 120.21(13) ?
N10 C6 C5 . . 126.95(14) ?
N1 C6 C5 . . 112.83(12) ?
N7 C8 N9 . . 110.45(14) ?
N7 C8 H8 . . 124.8 ?
N9 C8 H8 . . 124.8 ?
C6 N1 C2 . . 123.58(13) y
C6 N1 H1N . . 117.4(13) ?
C2 N1 H1N . . 119.0(13) ?
C2 N3 C4 . . 111.62(13) ?
C8 N7 C5 . . 107.94(13) y
C8 N7 H7N . . 126.8(14) ?
C5 N7 H7N . . 125.0(14) ?
C8 N9 C4 . . 107.80(13) ?
C8 N9 H9N . . 127.3(13) ?
C4 N9 H9N . . 124.7(13) ?
C6 N10 H10B . . 120.3(12) ?
C6 N10 H10A . . 118.8(13) ?
H10B N10 H10A . . 120.5(18) ?
O1 C11 O2 . . 125.65(14) y
O1 C11 C11 . 3_766 116.97(16) ?
O2 C11 C11 . 3_766 117.37(16) ?

loop_
_geom_bond_atom_site_label_1
_geom_bond_atom_site_label_2
_geom_bond_site_symmetry_2
_geom_bond_distance
_geom_bond_publ_flag
C2 N3 . 1.306(2) ?
C2 N1 . 1.361(2) ?
C2 H2 . 0.9300 ?
C4 N3 . 1.3533(19) ?
C4 N9 . 1.3692(19) ?
C4 C5 . 1.379(2) ?
C5 N7 . 1.3770(19) ?
C5 C6 . 1.414(2) ?
C6 N10 . 1.313(2) ?
C6 N1 . 1.3582(19) ?
C8 N7 . 1.321(2) ?
C8 N9 . 1.329(2) ?
C8 H8 . 0.9300 ?
N1 H1N . 0.95(2) ?
N7 H7N . 0.81(2) ?
N9 H9N . 0.85(2) ?
N10 H10B . 0.95(2) ?
N10 H10A . 0.93(2) ?
C11 O1 . 1.2471(18) y
C11 O2 . 1.2511(19) y
C11 C11 3_766 1.552(3) ?

loop_
_geom_hbond_atom_site_label_D
_geom_hbond_atom_site_label_H
_geom_hbond_atom_site_label_A
_geom_hbond_site_symmetry_A
_geom_hbond_distance_DH
_geom_hbond_distance_HA
_geom_hbond_distance_DA
_geom_hbond_angle_DHA
N1 H1N O1 . 0.95(2) 1.74(2) 2.685(2) 171(2)
N7 H7N Cl1 . 0.81(2) 2.28(2) 3.0410(10) 156(2)
N9 H9N O2 4_466 0.85(2) 1.83(2) 2.645(2) 159(2)
N9 H9N O1 2_646 0.85(2) 2.47(2) 3.037(2) 125(2)
N10 H10B O2 . 0.95(2) 1.88(2) 2.822(2) 171(2)
N10 H10A Cl1 . 0.93(2) 2.21(2) 3.130(2) 166(2)

loop_
_geom_torsion_atom_site_label_1
_geom_torsion_atom_site_label_2
_geom_torsion_atom_site_label_3
_geom_torsion_atom_site_label_4
_geom_torsion_site_symmetry_1
_geom_torsion_site_symmetry_2
_geom_torsion_site_symmetry_3
_geom_torsion_site_symmetry_4
_geom_torsion
_geom_torsion_publ_flag
N3 C4 C5 N7 . . . . 179.98(14) ?
N9 C4 C5 N7 . . . . -0.71(17) ?
N3 C4 C5 C6 . . . . 0.6(2) ?
N9 C4 C5 C6 . . . . 179.96(13) ?
N7 C5 C6 N10 . . . . -0.4(3) ?
C4 C5 C6 N10 . . . . 178.75(14) ?
N7 C5 C6 N1 . . . . -179.31(16) ?
C4 C5 C6 N1 . . . . -0.2(2) ?
N10 C6 N1 C2 . . . . -178.87(15) ?
C5 C6 N1 C2 . . . . 0.2(2) ?
N3 C2 N1 C6 . . . . -0.6(3) ?
N1 C2 N3 C4 . . . . 0.9(2) ?
N9 C4 N3 C2 . . . . 179.89(15) ?
C5 C4 N3 C2 . . . . -0.9(2) ?
N9 C8 N7 C5 . . . . -0.50(18) ?
C4 C5 N7 C8 . . . . 0.74(17) ?
C6 C5 N7 C8 . . . . 179.93(16) ?
N7 C8 N9 C4 . . . . 0.05(18) ?
N3 C4 N9 C8 . . . . 179.74(15) ?
C5 C4 N9 C8 . . . . 0.42(17) ?
